data_7154271
loop_
_publ_author_name
'Bakthadoss, M.'
'Kannan, D.'
'Srinivasan, J.'
'Vinayagam, V.'

_publ_section_title
;
 Highly regio- and diastereo-selective synthesis of novel tri- and
 tetra-cyclic perhydroquinoline architectures via an intramolecular [3 +
 2] cycloaddition reaction.
;
_journal_issue 10
_journal_name_full 'Organic &amp; biomolecular chemistry'
_journal_page_first 2870
_journal_page_last 2874
_journal_paper_doi 10.1039/c4ob02203c
_journal_volume 13
_journal_year 2015
_chemical_formula_sum 'C32 H36 N2 O4 S'
_chemical_formula_weight 544.69
_chemical_name_systematic
; 
 ? 
;
_space_group_IT_number 2
_symmetry_cell_setting triclinic
_symmetry_space_group_name_Hall '-P 1'
_symmetry_space_group_name_H-M 'P -1'
_atom_sites_solution_hydrogens geom
_atom_sites_solution_primary direct
_atom_sites_solution_secondary difmap
_audit_creation_method SHELXL-97
_audit_update_record
;
2013-12-11 deposited with the CCDC.
2014-12-22 downloaded from the CCDC.
;
_cell_angle_alpha 75.845(2)
_cell_angle_beta 76.824(2)
_cell_angle_gamma 62.065(2)
_cell_formula_units_Z 2
_cell_length_a 10.3767(4)
_cell_length_b 10.8064(4)
_cell_length_c 15.0426(5)
_cell_measurement_reflns_used 7173
_cell_measurement_temperature 293(2)
_cell_measurement_theta_max 31.44
_cell_measurement_theta_min 2.12
_cell_volume 1432.29(9)
_computing_cell_refinement 'APEX2/SAINT (Bruker, 2004)'
_computing_data_collection 'APEX2 (Bruker, 2004)'
_computing_data_reduction 'SAINT/XPREP (Bruker, 2004)'
_computing_molecular_graphics 'ORTEP3 (Farrugia, 1997) and Mercury (Macrae et al., 2008)'
_computing_publication_material 'PLATON (Spek, 2009)'
_computing_structure_refinement 'SHELXL-97 (Sheldrick, 2008)'
_computing_structure_solution 'SIR92 (Altomare et al., 1993)'
_diffrn_ambient_temperature 293(2)
_diffrn_measured_fraction_theta_full 1.000
_diffrn_measured_fraction_theta_max 1.000
_diffrn_measurement_device_type 'bruker axs kappa apex2 CCD Diffractometer'
_diffrn_measurement_method '\w and \f scan'
_diffrn_radiation_monochromator graphite
_diffrn_radiation_source 'fine-focus sealed tube'
_diffrn_radiation_type MoK\a
_diffrn_radiation_wavelength 0.71073
_diffrn_reflns_av_R_equivalents 0.0245
_diffrn_reflns_av_sigmaI/netI 0.0191
_diffrn_reflns_limit_h_max 13
_diffrn_reflns_limit_h_min -13
_diffrn_reflns_limit_k_max 14
_diffrn_reflns_limit_k_min -13
_diffrn_reflns_limit_l_max 19
_diffrn_reflns_limit_l_min -19
_diffrn_reflns_number 28853
_diffrn_reflns_theta_full 27.50
_diffrn_reflns_theta_max 27.50
_diffrn_reflns_theta_min 2.16
_exptl_absorpt_coefficient_mu 0.152
_exptl_absorpt_correction_T_max 0.9557
_exptl_absorpt_correction_T_min 0.9086
_exptl_absorpt_correction_type multi-scan
_exptl_absorpt_process_details 'SADABS (Bruker, 2004)'
_exptl_crystal_colour colourless
_exptl_crystal_density_diffrn 1.263
_exptl_crystal_density_method 'not measured'
_exptl_crystal_description block
_exptl_crystal_F_000 580
_exptl_crystal_size_max 0.35
_exptl_crystal_size_mid 0.35
_exptl_crystal_size_min 0.30
_refine_diff_density_max 0.391
_refine_diff_density_min -0.362
_refine_diff_density_rms 0.054
_refine_ls_extinction_method none
_refine_ls_goodness_of_fit_ref 1.030
_refine_ls_hydrogen_treatment mixed
_refine_ls_matrix_type full
_refine_ls_number_parameters 356
_refine_ls_number_reflns 6574
_refine_ls_number_restraints 0
_refine_ls_restrained_S_all 1.030
_refine_ls_R_factor_all 0.0545
_refine_ls_R_factor_gt 0.0448
_refine_ls_shift/su_max 0.000
_refine_ls_shift/su_mean 0.000
_refine_ls_structure_factor_coef Fsqd
_refine_ls_weighting_details 'calc w=1/[\s^2^(Fo^2^)+(0.0661P)^2^+0.5189P] where P=(Fo^2^+2Fc^2^)/3'
_refine_ls_weighting_scheme calc
_refine_ls_wR_factor_gt 0.1190
_refine_ls_wR_factor_ref 0.1289
_reflns_number_gt 5487
_reflns_number_total 6574
_reflns_threshold_expression >2sigma(I)
_cod_data_source_file c4ob02203c2.cif
_cod_data_source_block shelxl
_cod_depositor_comments 'Adding full bibliography for 7154269--7154271.cif.'
_cod_original_sg_symbol_H-M P-1
_cod_database_code 7154271

loop_
_symmetry_equiv_pos_as_xyz
'x, y, z'
'-x, -y, -z'

loop_
_atom_site_label
_atom_site_type_symbol
_atom_site_fract_x
_atom_site_fract_y
_atom_site_fract_z
_atom_site_U_iso_or_equiv
_atom_site_adp_type
_atom_site_occupancy
_atom_site_symmetry_multiplicity
_atom_site_calc_flag
_atom_site_refinement_flags
C1 C 1.05080(17) 0.16279(16) 0.30942(10) 0.0341(3) Uani 1 1 d .
C2 C 0.9820(2) 0.1624(2) 0.40054(11) 0.0464(4) Uani 1 1 d .
H2 H 0.8837 0.1788 0.4133 0.056 Uiso 1 1 calc R
C3 C 1.0585(2) 0.1377(2) 0.47185(12) 0.0541(5) Uani 1 1 d .
H3 H 1.0114 0.1376 0.5324 0.065 Uiso 1 1 calc R
C4 C 1.2032(2) 0.1133(2) 0.45433(12) 0.0552(5) Uani 1 1 d .
H4 H 1.2546 0.0961 0.5026 0.066 Uiso 1 1 calc R
C5 C 1.2715(2) 0.1147(2) 0.36456(12) 0.0461(4) Uani 1 1 d .
H5 H 1.3699 0.0978 0.3528 0.055 Uiso 1 1 calc R
C6 C 1.19711(17) 0.14079(16) 0.29079(10) 0.0340(3) Uani 1 1 d .
C7 C 1.27721(15) 0.14620(15) 0.19401(10) 0.0302(3) Uani 1 1 d .
H7 H 1.3772 0.0691 0.1929 0.036 Uiso 1 1 calc R
C8 C 1.4079(2) 0.2944(2) 0.18320(13) 0.0493(4) Uani 1 1 d .
H8A H 1.4904 0.2018 0.1939 0.059 Uiso 1 1 calc R
H8B H 1.3785 0.3385 0.2380 0.059 Uiso 1 1 calc R
C9 C 1.4475(2) 0.3864(2) 0.09938(15) 0.0560(5) Uani 1 1 d .
H9A H 1.5484 0.3713 0.0952 0.067 Uiso 1 1 calc R
H9B H 1.3822 0.4861 0.1004 0.067 Uiso 1 1 calc R
C10 C 1.4273(2) 0.3354(2) 0.02074(14) 0.0558(5) Uani 1 1 d .
H10A H 1.5106 0.2470 0.0074 0.067 Uiso 1 1 calc R
H10B H 1.4139 0.4057 -0.0349 0.067 Uiso 1 1 calc R
C11 C 1.28837(17) 0.31456(16) 0.05833(10) 0.0350(3) Uani 1 1 d .
H11 H 1.2023 0.4033 0.0419 0.042 Uiso 1 1 calc R
C12 C 1.27846(15) 0.19219(14) 0.03101(9) 0.0291(3) Uani 1 1 d .
H12 H 1.3795 0.1178 0.0228 0.035 Uiso 1 1 calc R
C13 C 1.20020(14) 0.13708(14) 0.12206(9) 0.0272(3) Uani 1 1 d .
C14 C 1.03636(14) 0.23385(14) 0.14096(9) 0.0284(3) Uani 1 1 d .
H14A H 1.0214 0.3303 0.1379 0.034 Uiso 1 1 calc R
H14B H 0.9851 0.2336 0.0946 0.034 Uiso 1 1 calc R
C15 C 0.68460(16) 0.33133(17) 0.28796(10) 0.0364(3) Uani 1 1 d .
C16 C 0.6707(2) 0.4609(2) 0.23710(13) 0.0503(4) Uani 1 1 d .
H16 H 0.7345 0.4648 0.1830 0.060 Uiso 1 1 calc R
C17 C 0.5624(2) 0.5847(2) 0.26641(15) 0.0589(5) Uani 1 1 d .
H17 H 0.5545 0.6717 0.2323 0.071 Uiso 1 1 calc R
C18 C 0.4653(2) 0.5812(2) 0.34582(15) 0.0586(5) Uani 1 1 d .
C19 C 0.4795(2) 0.4512(3) 0.39490(14) 0.0650(6) Uani 1 1 d .
H19 H 0.4145 0.4475 0.4483 0.078 Uiso 1 1 calc R
C20 C 0.5880(2) 0.3256(2) 0.36688(13) 0.0524(4) Uani 1 1 d .
H20 H 0.5956 0.2386 0.4009 0.063 Uiso 1 1 calc R
C21 C 0.3480(3) 0.7174(3) 0.3779(2) 0.0947(9) Uani 1 1 d .
H21A H 0.2947 0.6956 0.4358 0.142 Uiso 1 1 calc R
H21B H 0.2815 0.7701 0.3326 0.142 Uiso 1 1 calc R
H21C H 0.3934 0.7731 0.3857 0.142 Uiso 1 1 calc R
C22 C 1.22872(17) -0.01392(15) 0.12108(10) 0.0337(3) Uani 1 1 d .
C23 C 1.1406(3) -0.1526(2) 0.07637(17) 0.0626(5) Uani 1 1 d .
H23A H 1.2043 -0.1833 0.0209 0.094 Uiso 1 1 calc R
H23B H 1.0451 -0.1443 0.0741 0.094 Uiso 1 1 calc R
H23C H 1.1809 -0.2207 0.1290 0.094 Uiso 1 1 calc R
C24 C 1.21829(15) 0.22452(14) -0.05832(9) 0.0288(3) Uani 1 1 d .
C25 C 1.09707(18) 0.34868(16) -0.08414(11) 0.0380(3) Uani 1 1 d .
H25 H 1.0457 0.4129 -0.0429 0.046 Uiso 1 1 calc R
C26 C 1.05001(19) 0.38010(17) -0.16931(11) 0.0420(4) Uani 1 1 d .
H26 H 0.9687 0.4649 -0.1844 0.050 Uiso 1 1 calc R
C27 C 1.12259(19) 0.28669(17) -0.23236(11) 0.0404(3) Uani 1 1 d .
C28 C 1.2399(2) 0.15966(19) -0.20548(12) 0.0477(4) Uani 1 1 d .
H28 H 1.2879 0.0932 -0.2454 0.057 Uiso 1 1 calc R
C29 C 1.28719(18) 0.12947(17) -0.12070(11) 0.0417(4) Uani 1 1 d .
H29 H 1.3670 0.0435 -0.1051 0.050 Uiso 1 1 calc R
C30 C 1.0801(3) 0.3210(2) -0.32853(12) 0.0582(5) Uani 1 1 d .
H30 H 1.1015 0.2310 -0.3460 0.070 Uiso 1 1 calc R
C31 C 1.1756(5) 0.3808(6) -0.39666(19) 0.1412(18) Uani 1 1 d .
H31A H 1.1602 0.3868 -0.4584 0.212 Uiso 1 1 calc R
H31B H 1.2771 0.3200 -0.3894 0.212 Uiso 1 1 calc R
H31C H 1.1505 0.4738 -0.3856 0.212 Uiso 1 1 calc R
C32 C 0.9206(4) 0.4160(5) -0.3346(2) 0.1284(15) Uani 1 1 d .
H32A H 0.8623 0.3749 -0.2910 0.193 Uiso 1 1 calc R
H32B H 0.9005 0.4270 -0.3960 0.193 Uiso 1 1 calc R
H32C H 0.8966 0.5071 -0.3208 0.193 Uiso 1 1 calc R
N1 N 0.97766(13) 0.18269(14) 0.23349(8) 0.0344(3) Uani 1 1 d .
N2 N 1.28432(14) 0.28224(13) 0.16012(9) 0.0341(3) Uani 1 1 d .
O1 O 0.82474(14) 0.05705(13) 0.31783(9) 0.0500(3) Uani 1 1 d .
O2 O 0.79381(13) 0.17923(14) 0.15760(8) 0.0471(3) Uani 1 1 d .
O3 O 1.3328(2) -0.11586(14) 0.14597(14) 0.0855(6) Uani 1 1 d .
O4 O 1.12766(14) -0.01694(12) 0.08404(10) 0.0499(3) Uani 1 1 d .
S1 S 0.82019(4) 0.17412(4) 0.24754(3) 0.03562(11) Uani 1 1 d .

loop_
_atom_site_aniso_label
_atom_site_aniso_U_11
_atom_site_aniso_U_22
_atom_site_aniso_U_33
_atom_site_aniso_U_23
_atom_site_aniso_U_13
_atom_site_aniso_U_12
C1 0.0384(8) 0.0381(7) 0.0256(7) -0.0065(6) -0.0058(6) -0.0154(6)
C2 0.0473(9) 0.0619(11) 0.0303(8) -0.0097(7) -0.0001(7) -0.0251(8)
C3 0.0699(12) 0.0695(12) 0.0262(8) -0.0096(8) -0.0041(8) -0.0331(10)
C4 0.0682(12) 0.0737(13) 0.0309(8) -0.0066(8) -0.0179(8) -0.0326(10)
C5 0.0480(9) 0.0591(10) 0.0362(8) -0.0056(7) -0.0153(7) -0.0242(8)
C6 0.0374(8) 0.0370(7) 0.0282(7) -0.0066(6) -0.0086(6) -0.0143(6)
C7 0.0261(6) 0.0335(7) 0.0295(7) -0.0063(5) -0.0069(5) -0.0097(5)
C8 0.0511(10) 0.0623(11) 0.0511(10) -0.0054(8) -0.0183(8) -0.0350(9)
C9 0.0557(11) 0.0634(11) 0.0655(12) 0.0013(9) -0.0202(9) -0.0396(10)
C10 0.0613(12) 0.0757(13) 0.0484(10) -0.0018(9) -0.0040(9) -0.0499(11)
C11 0.0363(8) 0.0368(7) 0.0347(7) -0.0018(6) -0.0100(6) -0.0177(6)
C12 0.0249(6) 0.0307(6) 0.0275(7) -0.0046(5) -0.0035(5) -0.0087(5)
C13 0.0267(6) 0.0278(6) 0.0251(6) -0.0052(5) -0.0051(5) -0.0091(5)
C14 0.0258(6) 0.0321(7) 0.0258(6) -0.0063(5) -0.0044(5) -0.0102(5)
C15 0.0297(7) 0.0455(8) 0.0336(7) -0.0087(6) -0.0025(6) -0.0157(6)
C16 0.0422(9) 0.0492(10) 0.0481(10) -0.0014(8) 0.0008(7) -0.0167(8)
C17 0.0531(11) 0.0460(10) 0.0647(13) -0.0051(9) -0.0095(9) -0.0123(8)
C18 0.0496(11) 0.0577(11) 0.0560(12) -0.0199(9) -0.0102(9) -0.0066(9)
C19 0.0549(12) 0.0751(14) 0.0462(11) -0.0190(10) 0.0132(9) -0.0176(10)
C20 0.0488(10) 0.0571(11) 0.0427(9) -0.0072(8) 0.0078(8) -0.0226(8)
C21 0.0837(18) 0.0747(17) 0.0869(19) -0.0370(14) -0.0074(14) 0.0068(14)
C22 0.0379(8) 0.0309(7) 0.0296(7) -0.0060(5) -0.0056(6) -0.0118(6)
C23 0.0769(14) 0.0492(11) 0.0794(14) -0.0207(10) -0.0073(11) -0.0383(10)
C24 0.0297(7) 0.0301(6) 0.0255(6) -0.0037(5) -0.0023(5) -0.0131(5)
C25 0.0420(8) 0.0322(7) 0.0343(8) -0.0106(6) -0.0100(6) -0.0071(6)
C26 0.0513(9) 0.0331(7) 0.0391(8) -0.0027(6) -0.0182(7) -0.0124(7)
C27 0.0541(9) 0.0429(8) 0.0296(7) -0.0035(6) -0.0097(7) -0.0248(7)
C28 0.0563(10) 0.0470(9) 0.0351(8) -0.0180(7) -0.0042(7) -0.0141(8)
C29 0.0410(8) 0.0366(8) 0.0368(8) -0.0106(6) -0.0064(7) -0.0055(6)
C30 0.0854(15) 0.0613(11) 0.0342(9) -0.0033(8) -0.0218(9) -0.0331(11)
C31 0.204(4) 0.234(5) 0.0416(14) 0.035(2) -0.036(2) -0.160(4)
C32 0.103(2) 0.197(4) 0.0673(18) -0.016(2) -0.0513(17) -0.036(2)
N1 0.0304(6) 0.0489(7) 0.0253(6) -0.0077(5) -0.0027(5) -0.0182(5)
N2 0.0348(6) 0.0391(6) 0.0339(6) -0.0073(5) -0.0086(5) -0.0182(5)
O1 0.0579(7) 0.0453(6) 0.0509(7) -0.0056(5) -0.0008(6) -0.0296(6)
O2 0.0394(6) 0.0710(8) 0.0418(6) -0.0204(6) -0.0031(5) -0.0284(6)
O3 0.0904(12) 0.0324(7) 0.1347(16) -0.0148(8) -0.0733(12) -0.0012(7)
O4 0.0507(7) 0.0386(6) 0.0707(8) -0.0145(6) -0.0177(6) -0.0209(5)
S1 0.0336(2) 0.0430(2) 0.0343(2) -0.01013(15) -0.00086(14) -0.01975(16)

loop_
_atom_type_symbol
_atom_type_description
_atom_type_scat_dispersion_real
_atom_type_scat_dispersion_imag
_atom_type_scat_source
C C 0.0033 0.0016 'International Tables Vol C Tables 4.2.6.8 and 6.1.1.4'
H H 0.0000 0.0000 'International Tables Vol C Tables 4.2.6.8 and 6.1.1.4'
N N 0.0061 0.0033 'International Tables Vol C Tables 4.2.6.8 and 6.1.1.4'
O O 0.0106 0.0060 'International Tables Vol C Tables 4.2.6.8 and 6.1.1.4'
S S 0.1246 0.1234 'International Tables Vol C Tables 4.2.6.8 and 6.1.1.4'

loop_
_geom_angle_atom_site_label_1
_geom_angle_atom_site_label_2
_geom_angle_atom_site_label_3
_geom_angle
C6 C1 C2 119.32(14)
C6 C1 N1 118.16(13)
C2 C1 N1 122.52(14)
C3 C2 C1 120.47(17)
C3 C2 H2 119.8
C1 C2 H2 119.8
C4 C3 C2 120.60(16)
C4 C3 H3 119.7
C2 C3 H3 119.7
C3 C4 C5 119.28(16)
C3 C4 H4 120.4
C5 C4 H4 120.4
C4 C5 C6 121.63(17)
C4 C5 H5 119.2
C6 C5 H5 119.2
C1 C6 C5 118.68(14)
C1 C6 C7 122.56(12)
C5 C6 C7 118.74(14)
N2 C7 C6 111.62(12)
N2 C7 C13 103.11(11)
C6 C7 C13 113.69(12)
N2 C7 H7 109.4
C6 C7 H7 109.4
C13 C7 H7 109.4
N2 C8 C9 104.33(13)
N2 C8 H8A 110.9
C9 C8 H8A 110.9
N2 C8 H8B 110.9
C9 C8 H8B 110.9
H8A C8 H8B 108.9
C8 C9 C10 102.27(15)
C8 C9 H9A 111.3
C10 C9 H9A 111.3
C8 C9 H9B 111.3
C10 C9 H9B 111.3
H9A C9 H9B 109.2
C9 C10 C11 102.61(15)
C9 C10 H10A 111.2
C11 C10 H10A 111.2
C9 C10 H10B 111.2
C11 C10 H10B 111.2
H10A C10 H10B 109.2
N2 C11 C10 105.55(12)
N2 C11 C12 105.69(11)
C10 C11 C12 117.58(14)
N2 C11 H11 109.2
C10 C11 H11 109.2
C12 C11 H11 109.2
C24 C12 C11 116.12(11)
C24 C12 C13 118.84(11)
C11 C12 C13 102.11(11)
C24 C12 H12 106.3
C11 C12 H12 106.3
C13 C12 H12 106.3
C22 C13 C14 111.83(11)
C22 C13 C7 112.77(11)
C14 C13 C7 107.95(11)
C22 C13 C12 109.72(11)
C14 C13 C12 113.51(11)
C7 C13 C12 100.59(11)
N1 C14 C13 109.09(11)
N1 C14 H14A 109.9
C13 C14 H14A 109.9
N1 C14 H14B 109.9
C13 C14 H14B 109.9
H14A C14 H14B 108.3
C20 C15 C16 119.99(16)
C20 C15 S1 120.53(14)
C16 C15 S1 119.39(12)
C17 C16 C15 120.03(17)
C17 C16 H16 120.0
C15 C16 H16 120.0
C16 C17 C18 120.85(19)
C16 C17 H17 119.6
C18 C17 H17 119.6
C19 C18 C17 118.32(18)
C19 C18 C21 121.2(2)
C17 C18 C21 120.4(2)
C18 C19 C20 121.74(19)
C18 C19 H19 119.1
C20 C19 H19 119.1
C15 C20 C19 119.05(18)
C15 C20 H20 120.5
C19 C20 H20 120.5
C18 C21 H21A 109.5
C18 C21 H21B 109.5
H21A C21 H21B 109.5
C18 C21 H21C 109.5
H21A C21 H21C 109.5
H21B C21 H21C 109.5
O3 C22 O4 123.86(15)
O3 C22 C13 124.32(15)
O4 C22 C13 111.71(12)
O4 C23 H23A 109.5
O4 C23 H23B 109.5
H23A C23 H23B 109.5
O4 C23 H23C 109.5
H23A C23 H23C 109.5
H23B C23 H23C 109.5
C25 C24 C29 116.68(13)
C25 C24 C12 123.27(12)
C29 C24 C12 120.03(13)
C26 C25 C24 122.11(14)
C26 C25 H25 118.9
C24 C25 H25 118.9
C25 C26 C27 120.74(15)
C25 C26 H26 119.6
C27 C26 H26 119.6
C26 C27 C28 117.46(14)
C26 C27 C30 122.36(16)
C28 C27 C30 120.16(15)
C29 C28 C27 121.48(15)
C29 C28 H28 119.3
C27 C28 H28 119.3
C28 C29 C24 121.44(14)
C28 C29 H29 119.3
C24 C29 H29 119.3
C32 C30 C31 111.2(3)
C32 C30 C27 114.13(19)
C31 C30 C27 109.95(19)
C32 C30 H30 107.1
C31 C30 H30 107.1
C27 C30 H30 107.1
C30 C31 H31A 109.5
C30 C31 H31B 109.5
H31A C31 H31B 109.5
C30 C31 H31C 109.5
H31A C31 H31C 109.5
H31B C31 H31C 109.5
C30 C32 H32A 109.5
C30 C32 H32B 109.5
H32A C32 H32B 109.5
C30 C32 H32C 109.5
H32A C32 H32C 109.5
H32B C32 H32C 109.5
C1 N1 C14 117.29(11)
C1 N1 S1 122.78(10)
C14 N1 S1 119.27(9)
C7 N2 C8 116.56(12)
C7 N2 C11 109.21(11)
C8 N2 C11 108.28(12)
C22 O4 C23 118.52(14)
O2 S1 O1 119.43(8)
O2 S1 N1 106.14(6)
O1 S1 N1 108.65(7)
O2 S1 C15 107.52(7)
O1 S1 C15 108.13(8)
N1 S1 C15 106.25(7)

loop_
_geom_bond_atom_site_label_1
_geom_bond_atom_site_label_2
_geom_bond_distance
C1 C6 1.393(2)
C1 C2 1.394(2)
C1 N1 1.4314(18)
C2 C3 1.379(2)
C2 H2 0.9300
C3 C4 1.370(3)
C3 H3 0.9300
C4 C5 1.375(3)
C4 H4 0.9300
C5 C6 1.393(2)
C5 H5 0.9300
C6 C7 1.505(2)
C7 N2 1.4644(18)
C7 C13 1.5296(18)
C7 H7 0.9800
C8 N2 1.4716(19)
C8 C9 1.510(3)
C8 H8A 0.9700
C8 H8B 0.9700
C9 C10 1.513(3)
C9 H9A 0.9700
C9 H9B 0.9700
C10 C11 1.522(2)
C10 H10A 0.9700
C10 H10B 0.9700
C11 N2 1.4802(19)
C11 C12 1.530(2)
C11 H11 0.9800
C12 C24 1.5053(18)
C12 C13 1.5611(19)
C12 H12 0.9800
C13 C22 1.5192(19)
C13 C14 1.5245(18)
C14 N1 1.4720(18)
C14 H14A 0.9700
C14 H14B 0.9700
C15 C20 1.377(2)
C15 C16 1.380(2)
C15 S1 1.7638(16)
C16 C17 1.379(3)
C16 H16 0.9300
C17 C18 1.381(3)
C17 H17 0.9300
C18 C19 1.374(3)
C18 C21 1.511(3)
C19 C20 1.386(3)
C19 H19 0.9300
C20 H20 0.9300
C21 H21A 0.9600
C21 H21B 0.9600
C21 H21C 0.9600
C22 O3 1.1784(19)
C22 O4 1.3109(19)
C23 O4 1.440(2)
C23 H23A 0.9600
C23 H23B 0.9600
C23 H23C 0.9600
C24 C25 1.386(2)
C24 C29 1.387(2)
C25 C26 1.383(2)
C25 H25 0.9300
C26 C27 1.384(2)
C26 H26 0.9300
C27 C28 1.385(2)
C27 C30 1.517(2)
C28 C29 1.380(2)
C28 H28 0.9300
C29 H29 0.9300
C30 C32 1.494(4)
C30 C31 1.505(4)
C30 H30 0.9800
C31 H31A 0.9600
C31 H31B 0.9600
C31 H31C 0.9600
C32 H32A 0.9600
C32 H32B 0.9600
C32 H32C 0.9600
N1 S1 1.6426(13)
O1 S1 1.4259(13)
O2 S1 1.4236(12)

loop_
_geom_torsion_atom_site_label_1
_geom_torsion_atom_site_label_2
_geom_torsion_atom_site_label_3
_geom_torsion_atom_site_label_4
_geom_torsion
C6 C1 C2 C3 -1.3(3)
N1 C1 C2 C3 177.65(16)
C1 C2 C3 C4 0.1(3)
C2 C3 C4 C5 0.5(3)
C3 C4 C5 C6 0.2(3)
C2 C1 C6 C5 1.9(2)
N1 C1 C6 C5 -177.04(14)
C2 C1 C6 C7 -177.18(15)
N1 C1 C6 C7 3.9(2)
C4 C5 C6 C1 -1.4(3)
C4 C5 C6 C7 177.70(17)
C1 C6 C7 N2 100.31(16)
C5 C6 C7 N2 -78.78(17)
C1 C6 C7 C13 -15.8(2)
C5 C6 C7 C13 165.09(14)
N2 C8 C9 C10 -38.0(2)
C8 C9 C10 C11 40.1(2)
C9 C10 C11 N2 -27.74(19)
C9 C10 C11 C12 -145.26(15)
N2 C11 C12 C24 155.46(11)
C10 C11 C12 C24 -87.09(17)
N2 C11 C12 C13 24.57(13)
C10 C11 C12 C13 142.02(14)
N2 C7 C13 C22 158.86(11)
C6 C7 C13 C22 -80.12(15)
N2 C7 C13 C14 -77.08(13)
C6 C7 C13 C14 43.93(15)
N2 C7 C13 C12 42.07(12)
C6 C7 C13 C12 163.08(11)
C24 C12 C13 C22 71.15(15)
C11 C12 C13 C22 -159.65(11)
C24 C12 C13 C14 -54.78(16)
C11 C12 C13 C14 74.43(13)
C24 C12 C13 C7 -169.82(11)
C11 C12 C13 C7 -40.61(12)
C22 C13 C14 N1 62.54(14)
C7 C13 C14 N1 -62.08(14)
C12 C13 C14 N1 -172.67(11)
C20 C15 C16 C17 1.5(3)
S1 C15 C16 C17 178.06(15)
C15 C16 C17 C18 -0.9(3)
C16 C17 C18 C19 0.0(3)
C16 C17 C18 C21 179.3(2)
C17 C18 C19 C20 0.3(3)
C21 C18 C19 C20 -179.0(2)
C16 C15 C20 C19 -1.2(3)
S1 C15 C20 C19 -177.71(16)
C18 C19 C20 C15 0.3(3)
C14 C13 C22 O3 -146.99(19)
C7 C13 C22 O3 -25.1(2)
C12 C13 C22 O3 86.1(2)
C14 C13 C22 O4 36.77(17)
C7 C13 C22 O4 158.66(13)
C12 C13 C22 O4 -90.11(15)
C11 C12 C24 C25 -42.95(19)
C13 C12 C24 C25 79.51(18)
C11 C12 C24 C29 135.22(15)
C13 C12 C24 C29 -102.32(16)
C29 C24 C25 C26 -2.7(2)
C12 C24 C25 C26 175.53(15)
C24 C25 C26 C27 0.6(3)
C25 C26 C27 C28 2.2(3)
C25 C26 C27 C30 -176.29(17)
C26 C27 C28 C29 -2.8(3)
C30 C27 C28 C29 175.72(18)
C27 C28 C29 C24 0.6(3)
C25 C24 C29 C28 2.1(2)
C12 C24 C29 C28 -176.21(16)
C26 C27 C30 C32 -30.3(3)
C28 C27 C30 C32 151.3(3)
C26 C27 C30 C31 95.5(3)
C28 C27 C30 C31 -83.0(3)
C6 C1 N1 C14 -23.38(19)
C2 C1 N1 C14 157.69(15)
C6 C1 N1 S1 166.00(12)
C2 C1 N1 S1 -12.9(2)
C13 C14 N1 C1 53.48(16)
C13 C14 N1 S1 -135.57(10)
C6 C7 N2 C8 86.52(16)
C13 C7 N2 C8 -151.07(13)
C6 C7 N2 C11 -150.42(12)
C13 C7 N2 C11 -28.01(14)
C9 C8 N2 C7 144.53(15)
C9 C8 N2 C11 20.99(19)
C10 C11 N2 C7 -123.54(14)
C12 C11 N2 C7 1.73(15)
C10 C11 N2 C8 4.33(17)
C12 C11 N2 C8 129.59(13)
O3 C22 O4 C23 2.6(3)
C13 C22 O4 C23 178.84(15)
C1 N1 S1 O2 -172.02(12)
C14 N1 S1 O2 17.55(13)
C1 N1 S1 O1 -42.41(14)
C14 N1 S1 O1 147.16(11)
C1 N1 S1 C15 73.73(13)
C14 N1 S1 C15 -96.70(12)
C20 C15 S1 O2 119.05(15)
C16 C15 S1 O2 -57.49(15)
C20 C15 S1 O1 -11.15(17)
C16 C15 S1 O1 172.30(14)
C20 C15 S1 N1 -127.64(14)
C16 C15 S1 N1 55.81(15)
